data_1568102
loop_
_publ_author_name
'Karges, Johannes'
'Giardini, Miriam A.'
'Blacque, Olivier'
'Woodworth, Brendon'
'Siqueira-Neto, Jair L'
'Cohen, Seth M.'

_publ_section_title
;
 Enantioselective inhibition of the SARS-CoV-2 main protease with
 rhenium(i) picolinic acid complexes.
;
_journal_issue 3
_journal_name_full 'Chemical science'
_journal_page_first 711
_journal_page_last 720
_journal_paper_doi 10.1039/d2sc05473f
_journal_volume 14
_journal_year 2023
_chemical_formula_moiety '2(C10 H8 N O6 Re), H2 O'
_chemical_formula_sum 'C20 H18 N2 O13 Re2'
_chemical_formula_weight 866.76
_space_group_crystal_system monoclinic
_space_group_IT_number 15
_space_group_name_Hall '-I 2ya'
_space_group_name_H-M_alt 'I 1 2/a 1'
_atom_sites_solution_hydrogens mixed
_atom_sites_solution_primary dual
_audit_creation_date 2021-07-06
_audit_creation_method
;
Olex2 1.3
(compiled 2020.11.12 svn.r5f609507 for OlexSys, GUI svn.r6272)
;
_audit_update_record
;
2022-09-06 deposited with the CCDC.	2022-12-13 downloaded from the CCDC.
;
_cell_angle_alpha 90
_cell_angle_beta 109.9160(10)
_cell_angle_gamma 90
_cell_formula_units_Z 8
_cell_length_a 22.7527(2)
_cell_length_b 10.61400(10)
_cell_length_c 21.7337(2)
_cell_measurement_reflns_used 16471
_cell_measurement_temperature 160(1)
_cell_measurement_theta_max 76.0220
_cell_measurement_theta_min 3.4290
_cell_volume 4934.72(8)
_computing_cell_refinement 'CrysAlisPro 1.171.40.68a (Rigaku OD, 2019)'
_computing_data_collection 'CrysAlisPro 1.171.40.68a (Rigaku OD, 2019)'
_computing_data_reduction 'CrysAlisPro 1.171.40.68a (Rigaku OD, 2019)'
_computing_molecular_graphics 'Olex2 1.3 (Dolomanov et al., 2009)'
_computing_publication_material 'Olex2 1.3 (Dolomanov et al., 2009)'
_computing_structure_refinement 'SHELXL (Sheldrick, 2015b)'
_computing_structure_solution 'SHELXT (Sheldrick, 2015a)'
_diffrn_ambient_environment N~2~
_diffrn_ambient_temperature 160(1)
_diffrn_detector 'CCD plate'
_diffrn_detector_area_resol_mean 10.3801
_diffrn_detector_type Atlas
_diffrn_measured_fraction_theta_full 1.000
_diffrn_measured_fraction_theta_max 0.999
_diffrn_measurement_details
;
List of Runs (angles in degrees, time in seconds):

  # Type    Start    End  Width  t~exp~   \w     \q     \k     \f   Frames
#--------------------------------------------------------------------------
  1  \w   -116.00 -20.00   1.00    1.00    --  -42.61 -37.00 -90.00   96
  2  \w    -74.00  31.00   1.00    1.00    --  -42.61  77.00  30.00  105
  3  \w    -30.00  65.00   1.00    1.00    --   42.61 -37.00 -60.00   95
  4  \w     10.00  42.00   1.00    1.00    --   42.61  81.00 -82.38   32
  5  \w     36.00 109.00   1.00    4.00    --  111.00-111.00 -30.00   73
  6  \w     36.00 109.00   1.00    4.00    --  111.00-111.00 120.00   73
  7  \w     40.00 135.00   1.00    4.00    --  111.00 -45.00-120.00   95
  8  \w     83.00 178.00   1.00    4.00    --  111.00  61.00  30.00   95
  9  \w     36.00 109.00   1.00    4.00    --  111.00-111.00  90.00   73
 10  \w     36.00 109.00   1.00    4.00    --  111.00-111.00  30.00   73
 11  \w     38.00 110.00   1.00    4.00    --  111.00-119.00 -48.00   72
 12  \w     36.00 109.00   1.00    4.00    --  111.00-111.00  60.00   73
 13  \w    103.00 178.00   1.00    4.00    --  111.00  77.00 -30.00   75
 14  \w     36.00 109.00   1.00    4.00    --  111.00-111.00   0.00   73
 15  \w    103.00 178.00   1.00    4.00    --  111.00  77.00-120.00   75
 16  \w    104.00 178.00   1.00    4.00    --  111.00 111.00 -30.00   74
 17  \w    103.00 178.00   1.00    4.00    --  111.00  77.00   0.00   75
 18  \w   -121.00  -6.00   1.00    1.00    --  -42.61 -19.00   0.00  115
 19  \w     10.00  42.00   1.00    1.00    --   42.61  81.00  94.37   32
 20  \w     10.00  42.00   1.00    1.00    --   42.61  82.00 163.19   32
 21  \w     82.00 178.00   1.00    4.00    --  111.00  69.00 -68.23   96
 22  \w     66.00 178.00   1.00    4.00    --  111.00  15.00-150.00  112
;
_diffrn_measurement_device 'four-circle diffractometer'
_diffrn_measurement_device_type 'SuperNova, Dual, Cu at home/near, Atlas'
_diffrn_measurement_method '\w scans'
_diffrn_orient_matrix_type 'CrysAlisPro convention (1999,Acta A55,543-557)'
_diffrn_orient_matrix_UB_11 -0.0047545000
_diffrn_orient_matrix_UB_12 0.1431556000
_diffrn_orient_matrix_UB_13 -0.0125723000
_diffrn_orient_matrix_UB_21 0.0337551000
_diffrn_orient_matrix_UB_22 -0.0153041000
_diffrn_orient_matrix_UB_23 -0.0501568000
_diffrn_orient_matrix_UB_31 -0.0634029000
_diffrn_orient_matrix_UB_32 -0.0188824000
_diffrn_orient_matrix_UB_33 -0.0548973000
_diffrn_radiation_monochromator mirror
_diffrn_radiation_probe x-ray
_diffrn_radiation_type 'Cu K\a'
_diffrn_radiation_wavelength 1.54184
_diffrn_reflns_av_R_equivalents 0.0222
_diffrn_reflns_av_unetI/netI 0.0147
_diffrn_reflns_Laue_measured_fraction_full 1.000
_diffrn_reflns_Laue_measured_fraction_max 0.999
_diffrn_reflns_limit_h_max 28
_diffrn_reflns_limit_h_min -28
_diffrn_reflns_limit_k_max 13
_diffrn_reflns_limit_k_min -13
_diffrn_reflns_limit_l_max 24
_diffrn_reflns_limit_l_min -27
_diffrn_reflns_number 25330
_diffrn_reflns_point_group_measured_fraction_full 1.000
_diffrn_reflns_point_group_measured_fraction_max 0.999
_diffrn_reflns_theta_full 67.684
_diffrn_reflns_theta_max 74.482
_diffrn_reflns_theta_min 4.133
_diffrn_source 'micro-focus sealed X-ray tube'
_diffrn_source_type 'SuperNova (Cu) X-ray Source'
_exptl_absorpt_coefficient_mu 19.536
_exptl_absorpt_correction_T_max 0.553
_exptl_absorpt_correction_T_min 0.143
_exptl_absorpt_correction_type analytical
_exptl_absorpt_process_details
;
CrysAlisPro 1.171.40.68a (Rigaku Oxford Diffraction, 2019)
Analytical numeric absorption correction using a multifaceted crystal
model based on expressions derived by R.C. Clark & J.S. Reid.
(Clark, R. C. & Reid, J. S. (1995). Acta Cryst. A51, 887-897)
Empirical absorption correction using spherical harmonics,
 implemented in SCALE3 ABSPACK scaling algorithm.
;
_exptl_crystal_colour yellow
_exptl_crystal_density_diffrn 2.333
_exptl_crystal_description plate
_exptl_crystal_F_000 3248
_exptl_crystal_size_max 0.15
_exptl_crystal_size_mid 0.10
_exptl_crystal_size_min 0.03
_refine_diff_density_max 0.577
_refine_diff_density_min -0.857
_refine_diff_density_rms 0.088
_refine_ls_extinction_coef 0.000036(3)
_refine_ls_extinction_expression Fc^*^=kFc[1+0.001xFc^2^\l^3^/sin(2\q)]^-1/4^
_refine_ls_extinction_method 'SHELXL-2018/3 (Sheldrick 2018)'
_refine_ls_goodness_of_fit_ref 1.141
_refine_ls_hydrogen_treatment mixed
_refine_ls_matrix_type full
_refine_ls_number_parameters 356
_refine_ls_number_reflns 5046
_refine_ls_number_restraints 0
_refine_ls_restrained_S_all 1.141
_refine_ls_R_factor_all 0.0183
_refine_ls_R_factor_gt 0.0179
_refine_ls_shift/su_max 0.004
_refine_ls_shift/su_mean 0.000
_refine_ls_structure_factor_coef Fsqd
_refine_ls_weighting_details 'w=1/[\s^2^(Fo^2^)+(0.0187P)^2^+12.6205P] where P=(Fo^2^+2Fc^2^)/3'
_refine_ls_weighting_scheme calc
_refine_ls_wR_factor_gt 0.0429
_refine_ls_wR_factor_ref 0.0431
_reflns_Friedel_coverage 0.000
_reflns_number_gt 4989
_reflns_number_total 5046
_reflns_threshold_expression 'I > 2\s(I)'
_cod_data_source_file d2sc05473f2.cif
_cod_data_source_block 5
_cod_depositor_comments 'Adding full bibliography for 1568094--1568122.cif.'
_cod_database_code 1568102
_shelx_shelxl_version_number 2018/3
_shelx_space_group_comment
;
The symmetry employed for this shelxl refinement is uniquely defined
by the following loop, which should always be used as a source of
symmetry information in preference to the above space-group names.
They are only intended as comments.
;
_shelx_estimated_absorpt_t_max 0.592
_shelx_estimated_absorpt_t_min 0.158
_olex2_refinement_description
;
1. Fixed Uiso
 At 1.2 times of:
  All C(H) groups
 At 1.5 times of:
  All C(H,H,H) groups, All O(H,H) groups
2.a Free rotating group:
 O13(H13A,H13B)
2.b Aromatic/amide H refined with riding coordinates:
 C4(H4), C5(H5), C6(H6), C14(H14), C15(H15), C16(H16)
2.c Idealised Me refined as rotating group:
 C10(H10A,H10B,H10C), C20(H20A,H20B,H20C)
;

loop_
_space_group_symop_operation_xyz
'x, y, z'
'-x+1/2, y, -z'
'x+1/2, y+1/2, z+1/2'
'-x+1, y+1/2, -z+1/2'
'-x, -y, -z'
'x-1/2, -y, z'
'-x+1/2, -y+1/2, -z+1/2'
'x, -y+1/2, z+1/2'

loop_
_atom_site_label
_atom_site_type_symbol
_atom_site_fract_x
_atom_site_fract_y
_atom_site_fract_z
_atom_site_U_iso_or_equiv
_atom_site_adp_type
_atom_site_occupancy
_atom_site_site_symmetry_order
_atom_site_calc_flag
_atom_site_refinement_flags_posn
_atom_site_refinement_flags_adp
_atom_site_refinement_flags_occupancy
_atom_site_disorder_assembly
_atom_site_disorder_group
C1 C 0.20933(17) 0.2896(3) 0.41160(16) 0.0398(7) Uani 1 1 d . . . . .
C2 C 0.28422(16) 0.3241(4) 0.34109(17) 0.0448(9) Uani 1 1 d . . . . .
C3 C 0.17184(14) 0.4293(3) 0.30209(15) 0.0311(6) Uani 1 1 d . . . . .
C4 C 0.30940(15) 0.6433(4) 0.32611(16) 0.0402(8) Uani 1 1 d . . . . .
H4 H 0.328728 0.574146 0.312782 0.048 Uiso 1 1 calc R U . . .
C5 C 0.32243(16) 0.7639(4) 0.31099(16) 0.0479(10) Uani 1 1 d . . . . .
H5 H 0.350589 0.777535 0.287899 0.057 Uiso 1 1 calc R U . . .
C6 C 0.29433(16) 0.8636(4) 0.32965(16) 0.0436(8) Uani 1 1 d . . . . .
H6 H 0.302678 0.946750 0.318656 0.052 Uiso 1 1 calc R U . . .
C7 C 0.25358(14) 0.8456(3) 0.36458(15) 0.0341(7) Uani 1 1 d . . . . .
C8 C 0.24422(12) 0.7202(3) 0.37958(13) 0.0250(5) Uani 1 1 d . . . . .
C9 C 0.20486(12) 0.6834(3) 0.42013(13) 0.0237(5) Uani 1 1 d . . . . .
C10 C 0.22308(17) 0.9560(3) 0.3832(2) 0.0449(8) Uani 1 1 d . . . . .
H10A H 0.177573 0.946496 0.364753 0.067 Uiso 1 1 calc R U . . .
H10B H 0.235548 1.033169 0.366087 0.067 Uiso 1 1 calc R U . . .
H10C H 0.236030 0.961268 0.430979 0.067 Uiso 1 1 calc R U . . .
C11 C 0.52653(17) 0.5067(3) 0.34310(18) 0.0408(8) Uani 1 1 d . . . . .
C12 C 0.56021(15) 0.2845(3) 0.30797(16) 0.0376(7) Uani 1 1 d . . . . .
C13 C 0.44056(16) 0.3501(3) 0.26714(17) 0.0359(7) Uani 1 1 d . . . . .
C14 C 0.49497(14) 0.0401(3) 0.35256(15) 0.0323(6) Uani 1 1 d . . . . .
H14 H 0.517801 0.043028 0.323233 0.039 Uiso 1 1 calc R U . . .
C15 C 0.47995(16) -0.0757(3) 0.37272(18) 0.0403(8) Uani 1 1 d . . . . .
H15 H 0.493508 -0.151565 0.358539 0.048 Uiso 1 1 calc R U . . .
C16 C 0.44519(16) -0.0795(3) 0.41352(17) 0.0375(7) Uani 1 1 d . . . . .
H16 H 0.434020 -0.158621 0.426758 0.045 Uiso 1 1 calc R U . . .
C17 C 0.42608(13) 0.0314(3) 0.43575(15) 0.0297(6) Uani 1 1 d . . . . .
C18 C 0.44474(12) 0.1440(2) 0.41506(13) 0.0230(5) Uani 1 1 d . . . . .
C19 C 0.43100(11) 0.2725(3) 0.43651(13) 0.0231(5) Uani 1 1 d . . . . .
C20 C 0.38640(15) 0.0240(3) 0.47849(17) 0.0389(7) Uani 1 1 d . . . . .
H20A H 0.409434 0.059474 0.521618 0.058 Uiso 1 1 calc R U . . .
H20B H 0.376088 -0.064239 0.483374 0.058 Uiso 1 1 calc R U . . .
H20C H 0.347789 0.071950 0.458364 0.058 Uiso 1 1 calc R U . . .
N1 N 0.27021(10) 0.6207(3) 0.35909(11) 0.0278(5) Uani 1 1 d . . . . .
N2 N 0.47784(11) 0.1478(2) 0.37372(11) 0.0242(5) Uani 1 1 d . . . . .
O1 O 0.18737(16) 0.2087(3) 0.43152(15) 0.0586(8) Uani 1 1 d . . . . .
O2 O 0.30960(13) 0.2567(3) 0.31709(15) 0.0664(10) Uani 1 1 d . . . . .
O3 O 0.13048(11) 0.4301(2) 0.25426(11) 0.0403(5) Uani 1 1 d . . . . .
O4 O 0.32377(10) 0.4659(2) 0.46881(11) 0.0333(5) Uani 1 1 d . . . . .
H4A H 0.349(2) 0.418(5) 0.476(2) 0.054(14) Uiso 1 1 d . . . . .
H4B H 0.318(2) 0.493(5) 0.501(2) 0.050(13) Uiso 1 1 d . . . . .
O5 O 0.20105(9) 0.56414(18) 0.42920(9) 0.0250(4) Uani 1 1 d . . . . .
O6 O 0.17925(9) 0.76280(19) 0.44348(11) 0.0299(4) Uani 1 1 d . . . . .
O7 O 0.53854(17) 0.6101(3) 0.33875(18) 0.0652(9) Uani 1 1 d . . . . .
O8 O 0.59362(13) 0.2503(3) 0.28187(13) 0.0562(7) Uani 1 1 d . . . . .
O9 O 0.40349(14) 0.3633(3) 0.21693(13) 0.0552(7) Uani 1 1 d . . . . .
O10 O 0.57047(10) 0.3079(2) 0.44960(11) 0.0340(5) Uani 1 1 d . . . . .
H10D H 0.568(2) 0.338(4) 0.485(2) 0.044(11) Uiso 1 1 d . . . . .
H10E H 0.603(2) 0.295(5) 0.449(2) 0.053(13) Uiso 1 1 d . . . . .
O11 O 0.44530(9) 0.36653(18) 0.40731(10) 0.0254(4) Uani 1 1 d . . . . .
O12 O 0.40898(10) 0.2845(2) 0.48074(11) 0.0316(4) Uani 1 1 d . . . . .
O13 O 0.54451(10) 0.38651(19) 0.55411(11) 0.0305(4) Uani 1 1 d G . . . .
H13A H 0.550336 0.463629 0.565105 0.046 Uiso 1 1 d G U . . .
H13B H 0.507565 0.365333 0.550907 0.046 Uiso 1 1 d G U . . .
Re1 Re 0.24188(2) 0.43469(2) 0.38104(2) 0.02724(5) Uani 1 1 d . . . . .
Re2 Re 0.50426(2) 0.33433(2) 0.35113(2) 0.02506(5) Uani 1 1 d . . . . .

loop_
_atom_site_aniso_label
_atom_site_aniso_U_11
_atom_site_aniso_U_22
_atom_site_aniso_U_33
_atom_site_aniso_U_23
_atom_site_aniso_U_13
_atom_site_aniso_U_12
C1 0.0498(19) 0.0331(16) 0.0316(15) -0.0063(13) 0.0074(14) 0.0072(14)
C2 0.0288(16) 0.061(2) 0.0346(17) -0.0162(16) -0.0026(13) 0.0115(15)
C3 0.0271(14) 0.0365(15) 0.0318(16) -0.0050(12) 0.0127(13) 0.0015(11)
C4 0.0253(14) 0.072(2) 0.0271(15) -0.0096(15) 0.0141(12) -0.0035(15)
C5 0.0332(16) 0.087(3) 0.0270(15) -0.0039(17) 0.0154(13) -0.0234(18)
C6 0.0362(17) 0.064(2) 0.0303(16) 0.0033(15) 0.0109(13) -0.0214(16)
C7 0.0248(14) 0.0429(17) 0.0299(15) 0.0087(13) 0.0033(11) -0.0085(12)
C8 0.0171(12) 0.0333(14) 0.0228(13) -0.0006(11) 0.0046(10) -0.0020(10)
C9 0.0185(12) 0.0277(13) 0.0232(12) 0.0015(10) 0.0048(10) 0.0006(10)
C10 0.0385(18) 0.0335(16) 0.063(2) 0.0099(16) 0.0174(16) -0.0048(14)
C11 0.0442(18) 0.0390(18) 0.050(2) -0.0020(15) 0.0294(16) -0.0091(14)
C12 0.0321(15) 0.0479(18) 0.0328(16) 0.0018(14) 0.0113(13) -0.0014(14)
C13 0.0379(17) 0.0336(15) 0.0370(17) 0.0054(13) 0.0137(14) 0.0046(13)
C14 0.0306(14) 0.0286(14) 0.0321(15) -0.0082(12) 0.0033(12) 0.0077(12)
C15 0.0394(17) 0.0247(14) 0.0441(19) -0.0084(13) -0.0021(14) 0.0085(12)
C16 0.0357(16) 0.0218(13) 0.0416(18) 0.0017(12) -0.0040(13) -0.0016(12)
C17 0.0237(13) 0.0273(13) 0.0308(14) 0.0035(11) 0.0000(11) -0.0022(11)
C18 0.0177(11) 0.0218(12) 0.0258(13) -0.0008(10) 0.0026(10) -0.0004(9)
C19 0.0147(11) 0.0234(12) 0.0283(13) 0.0004(10) 0.0035(10) 0.0011(9)
C20 0.0364(16) 0.0348(16) 0.0423(18) 0.0092(14) 0.0092(14) -0.0097(13)
N1 0.0177(10) 0.0444(14) 0.0212(11) -0.0012(10) 0.0065(8) -0.0003(10)
N2 0.0214(10) 0.0224(10) 0.0253(11) -0.0027(9) 0.0034(9) 0.0026(8)
O1 0.088(2) 0.0335(13) 0.0557(17) 0.0002(12) 0.0264(16) -0.0058(14)
O2 0.0406(14) 0.094(2) 0.0550(17) -0.0422(17) 0.0034(13) 0.0258(15)
O3 0.0293(11) 0.0524(14) 0.0313(12) -0.0048(10) 0.0000(9) 0.0023(10)
O4 0.0279(11) 0.0419(12) 0.0248(10) -0.0078(9) 0.0021(8) 0.0126(10)
O5 0.0253(9) 0.0260(9) 0.0261(10) 0.0036(7) 0.0119(8) 0.0040(7)
O6 0.0253(9) 0.0274(10) 0.0422(12) -0.0030(9) 0.0184(9) -0.0003(8)
O7 0.090(2) 0.0345(14) 0.094(2) -0.0006(15) 0.062(2) -0.0155(15)
O8 0.0490(15) 0.088(2) 0.0449(14) 0.0040(14) 0.0327(12) 0.0128(15)
O9 0.0548(16) 0.0590(17) 0.0385(14) 0.0128(12) -0.0015(12) 0.0077(13)
O10 0.0205(10) 0.0528(14) 0.0288(11) -0.0107(10) 0.0086(8) -0.0013(9)
O11 0.0228(9) 0.0208(9) 0.0353(10) -0.0021(8) 0.0134(8) -0.0001(7)
O12 0.0305(10) 0.0323(10) 0.0372(11) 0.0019(9) 0.0183(9) 0.0054(8)
O13 0.0344(11) 0.0226(9) 0.0357(11) -0.0056(8) 0.0134(9) 0.0003(8)
Re1 0.02342(7) 0.03285(8) 0.02328(7) -0.00536(5) 0.00512(5) 0.00627(5)
Re2 0.02321(7) 0.02629(7) 0.02740(7) -0.00134(4) 0.01085(5) -0.00157(4)

loop_
_atom_type_symbol
_atom_type_description
_atom_type_scat_dispersion_real
_atom_type_scat_dispersion_imag
_atom_type_scat_source
C C 0.0181 0.0091 'International Tables Vol C Tables 4.2.6.8 and 6.1.1.4'
H H 0.0000 0.0000 'International Tables Vol C Tables 4.2.6.8 and 6.1.1.4'
N N 0.0311 0.0180 'International Tables Vol C Tables 4.2.6.8 and 6.1.1.4'
O O 0.0492 0.0322 'International Tables Vol C Tables 4.2.6.8 and 6.1.1.4'
Re Re -5.2083 5.8923 'International Tables Vol C Tables 4.2.6.8 and 6.1.1.4'

loop_
_exptl_crystal_face_index_h
_exptl_crystal_face_index_k
_exptl_crystal_face_index_l
_exptl_crystal_face_perp_dist
0 0 -1 0.0500
0 0 1 0.0580
-2 -5 0 0.0234
2 5 0 0.0114
1 0 0 0.0439
-1 0 0 0.0509

loop_
_geom_angle_atom_site_label_1
_geom_angle_atom_site_label_2
_geom_angle_atom_site_label_3
_geom_angle
_geom_angle_site_symmetry_1
_geom_angle_site_symmetry_3
_geom_angle_publ_flag
O1 C1 Re1 175.1(3) . . ?
O2 C2 Re1 179.5(5) . . ?
O3 C3 Re1 177.6(3) . . ?
C5 C4 H4 119.0 . . ?
N1 C4 H4 119.0 . . ?
N1 C4 C5 122.0(3) . . ?
C4 C5 H5 120.4 . . ?
C6 C5 C4 119.2(3) . . ?
C6 C5 H5 120.4 . . ?
C5 C6 H6 119.4 . . ?
C5 C6 C7 121.3(4) . . ?
C7 C6 H6 119.4 . . ?
C6 C7 C8 115.9(3) . . ?
C6 C7 C10 119.8(3) . . ?
C8 C7 C10 124.2(3) . . ?
C7 C8 C9 123.3(3) . . ?
N1 C8 C7 123.0(3) . . ?
N1 C8 C9 113.8(3) . . ?
O5 C9 C8 115.4(2) . . ?
O6 C9 C8 121.6(3) . . ?
O6 C9 O5 123.0(3) . . ?
C7 C10 H10A 109.5 . . ?
C7 C10 H10B 109.5 . . ?
C7 C10 H10C 109.5 . . ?
H10A C10 H10B 109.5 . . ?
H10A C10 H10C 109.5 . . ?
H10B C10 H10C 109.5 . . ?
O7 C11 Re2 178.3(3) . . ?
O8 C12 Re2 177.8(3) . . ?
O9 C13 Re2 177.7(3) . . ?
C15 C14 H14 119.4 . . ?
N2 C14 H14 119.4 . . ?
N2 C14 C15 121.1(3) . . ?
C14 C15 H15 120.4 . . ?
C16 C15 C14 119.2(3) . . ?
C16 C15 H15 120.4 . . ?
C15 C16 H16 119.5 . . ?
C15 C16 C17 120.9(3) . . ?
C17 C16 H16 119.5 . . ?
C16 C17 C20 119.6(3) . . ?
C18 C17 C16 116.5(3) . . ?
C18 C17 C20 123.9(3) . . ?
C17 C18 C19 123.9(3) . . ?
N2 C18 C17 122.6(3) . . ?
N2 C18 C19 113.5(2) . . ?
O11 C19 C18 115.9(2) . . ?
O12 C19 C18 121.1(3) . . ?
O12 C19 O11 123.0(3) . . ?
C17 C20 H20A 109.5 . . ?
C17 C20 H20B 109.5 . . ?
C17 C20 H20C 109.5 . . ?
H20A C20 H20B 109.5 . . ?
H20A C20 H20C 109.5 . . ?
H20B C20 H20C 109.5 . . ?
C4 N1 C8 118.6(3) . . ?
C4 N1 Re1 125.4(2) . . ?
C8 N1 Re1 116.00(18) . . ?
C14 N2 C18 119.6(3) . . ?
C14 N2 Re2 124.4(2) . . ?
C18 N2 Re2 115.85(18) . . ?
H4A O4 H4B 114(5) . . ?
Re1 O4 H4A 117(4) . . ?
Re1 O4 H4B 117(3) . . ?
C9 O5 Re1 119.78(18) . . ?
H10D O10 H10E 116(5) . . ?
Re2 O10 H10D 127(3) . . ?
Re2 O10 H10E 112(4) . . ?
C19 O11 Re2 118.37(17) . . ?
H13A O13 H13B 109.4 . . ?
C1 Re1 N1 168.14(12) . . ?
C1 Re1 O4 97.68(12) . . ?
C1 Re1 O5 93.63(11) . . ?
C2 Re1 C1 88.74(17) . . ?
C2 Re1 N1 103.00(15) . . ?
C2 Re1 O4 94.46(11) . . ?
C2 Re1 O5 175.83(12) . . ?
C3 Re1 C1 89.12(14) . . ?
C3 Re1 C2 88.21(13) . . ?
C3 Re1 N1 92.82(11) . . ?
C3 Re1 O4 172.74(12) . . ?
C3 Re1 O5 95.24(10) . . ?
N1 Re1 O4 80.00(9) . . ?
O5 Re1 N1 74.55(8) . . ?
O5 Re1 O4 81.84(8) . . ?
C11 Re2 N2 171.64(12) . . ?
C11 Re2 O10 95.54(13) . . ?
C11 Re2 O11 97.85(11) . . ?
C12 Re2 C11 88.76(15) . . ?
C12 Re2 C13 88.30(14) . . ?
C12 Re2 N2 98.14(13) . . ?
C12 Re2 O10 95.40(12) . . ?
C12 Re2 O11 171.94(12) . . ?
C13 Re2 C11 88.14(15) . . ?
C13 Re2 N2 96.74(12) . . ?
C13 Re2 O10 174.83(12) . . ?
C13 Re2 O11 96.48(12) . . ?
N2 Re2 O10 79.18(9) . . ?
O11 Re2 N2 74.91(8) . . ?
O11 Re2 O10 79.44(8) . . ?

loop_
_geom_bond_atom_site_label_1
_geom_bond_atom_site_label_2
_geom_bond_distance
_geom_bond_site_symmetry_2
_geom_bond_publ_flag
C1 O1 1.149(5) . ?
C1 Re1 1.923(4) . ?
C2 O2 1.150(4) . ?
C2 Re1 1.905(4) . ?
C3 O3 1.140(4) . ?
C3 Re1 1.904(3) . ?
C4 H4 0.9500 . ?
C4 C5 1.379(6) . ?
C4 N1 1.342(4) . ?
C5 H5 0.9500 . ?
C5 C6 1.368(6) . ?
C6 H6 0.9500 . ?
C6 C7 1.397(5) . ?
C7 C8 1.404(4) . ?
C7 C10 1.487(5) . ?
C8 C9 1.506(4) . ?
C8 N1 1.358(4) . ?
C9 O5 1.289(3) . ?
C9 O6 1.228(4) . ?
C10 H10A 0.9800 . ?
C10 H10B 0.9800 . ?
C10 H10C 0.9800 . ?
C11 O7 1.142(5) . ?
C11 Re2 1.922(3) . ?
C12 O8 1.151(4) . ?
C12 Re2 1.896(3) . ?
C13 O9 1.138(4) . ?
C13 Re2 1.913(3) . ?
C14 H14 0.9500 . ?
C14 C15 1.386(5) . ?
C14 N2 1.339(4) . ?
C15 H15 0.9500 . ?
C15 C16 1.375(6) . ?
C16 H16 0.9500 . ?
C16 C17 1.397(5) . ?
C17 C18 1.394(4) . ?
C17 C20 1.502(5) . ?
C18 C19 1.509(4) . ?
C18 N2 1.355(4) . ?
C19 O11 1.282(3) . ?
C19 O12 1.233(4) . ?
C20 H20A 0.9800 . ?
C20 H20B 0.9800 . ?
C20 H20C 0.9800 . ?
N1 Re1 2.179(3) . ?
N2 Re2 2.173(2) . ?
O4 H4A 0.74(5) . ?
O4 H4B 0.81(5) . ?
O4 Re1 2.191(2) . ?
O5 Re1 2.1235(19) . ?
O10 H10D 0.85(5) . ?
O10 H10E 0.76(5) . ?
O10 Re2 2.175(2) . ?
O11 Re2 2.1267(19) . ?
O13 H13A 0.8504 . ?
O13 H13B 0.8498 . ?

loop_
_geom_hbond_atom_site_label_D
_geom_hbond_atom_site_label_H
_geom_hbond_atom_site_label_A
_geom_hbond_distance_DH
_geom_hbond_distance_HA
_geom_hbond_distance_DA
_geom_hbond_angle_DHA
_geom_hbond_site_symmetry_A
_geom_hbond_publ_flag
C5 H5 O8 0.95 2.30 3.220(4) 161.9 4 yes
O4 H4A O12 0.74(5) 1.95(5) 2.681(3) 171(5) . yes
O4 H4B O5 0.81(5) 1.87(5) 2.678(3) 175(5) 2_556 yes
O10 H10D O13 0.85(5) 1.83(5) 2.668(3) 166(4) . yes
O10 H10E O6 0.76(5) 1.88(5) 2.633(3) 171(5) 6_665 yes
O13 H13A O11 0.85 1.89 2.738(3) 173.1 5_666 yes
O13 H13B O12 0.85 2.40 3.142(3) 146.2 . yes

loop_
_geom_torsion_atom_site_label_1
_geom_torsion_atom_site_label_2
_geom_torsion_atom_site_label_3
_geom_torsion_atom_site_label_4
_geom_torsion
_geom_torsion_site_symmetry_1
_geom_torsion_site_symmetry_2
_geom_torsion_site_symmetry_3
_geom_torsion_site_symmetry_4
_geom_torsion_publ_flag
C4 C5 C6 C7 1.1(5) . . . . ?
C5 C4 N1 C8 -1.9(4) . . . . ?
C5 C4 N1 Re1 176.3(2) . . . . ?
C5 C6 C7 C8 0.7(5) . . . . ?
C5 C6 C7 C10 -179.1(3) . . . . ?
C6 C7 C8 C9 176.4(3) . . . . ?
C6 C7 C8 N1 -3.2(4) . . . . ?
C7 C8 C9 O5 179.9(3) . . . . ?
C7 C8 C9 O6 -1.2(4) . . . . ?
C7 C8 N1 C4 3.8(4) . . . . ?
C7 C8 N1 Re1 -174.6(2) . . . . ?
C8 C9 O5 Re1 -5.4(3) . . . . ?
C9 C8 N1 C4 -175.8(2) . . . . ?
C9 C8 N1 Re1 5.8(3) . . . . ?
C10 C7 C8 C9 -3.8(5) . . . . ?
C10 C7 C8 N1 176.5(3) . . . . ?
C14 C15 C16 C17 -1.3(5) . . . . ?
C15 C14 N2 C18 -0.6(4) . . . . ?
C15 C14 N2 Re2 175.4(2) . . . . ?
C15 C16 C17 C18 -0.8(4) . . . . ?
C15 C16 C17 C20 178.0(3) . . . . ?
C16 C17 C18 C19 -177.1(3) . . . . ?
C16 C17 C18 N2 2.2(4) . . . . ?
C17 C18 C19 O11 -172.5(2) . . . . ?
C17 C18 C19 O12 9.5(4) . . . . ?
C17 C18 N2 C14 -1.6(4) . . . . ?
C17 C18 N2 Re2 -178.0(2) . . . . ?
C18 C19 O11 Re2 -14.1(3) . . . . ?
C19 C18 N2 C14 177.9(2) . . . . ?
C19 C18 N2 Re2 1.5(3) . . . . ?
C20 C17 C18 C19 4.1(4) . . . . ?
C20 C17 C18 N2 -176.5(3) . . . . ?
N1 C4 C5 C6 -0.5(5) . . . . ?
N1 C8 C9 O5 -0.5(3) . . . . ?
N1 C8 C9 O6 178.4(2) . . . . ?
N2 C14 C15 C16 2.1(5) . . . . ?
N2 C18 C19 O11 8.1(3) . . . . ?
N2 C18 C19 O12 -170.0(2) . . . . ?
O6 C9 O5 Re1 175.7(2) . . . . ?
O12 C19 O11 Re2 163.9(2) . . . . ?
